data_4347619
loop_
_publ_author_name
'Carter, Korey P.'
'Thomas, Kara E.'
'Pope, Simon J. A.'
'Holmberg, Rebecca J.'
'Butcher, Ray J.'
'Murugesu, Muralee'
'Cahill, Christopher L.'

_publ_section_title
;
 Supramolecular Assembly of Molecular Rare-Earth-3,5-Dichlorobenzoic
 Acid-2,2':6',2&#x2033;-Terpyridine Materials: Structural Systematics,
 Luminescence Properties, and Magnetic Behavior.
;
_journal_issue 14
_journal_name_full 'Inorganic chemistry'
_journal_page_first 6902
_journal_page_last 6915
_journal_paper_doi 10.1021/acs.inorgchem.6b00408
_journal_volume 55
_journal_year 2016
_chemical_formula_sum 'C114 H59 Cl24 N6 Nd4 O24.5'
_chemical_formula_weight 3332.43
_space_group_crystal_system triclinic
_space_group_IT_number 2
_space_group_name_Hall '-P 1'
_space_group_name_H-M_alt 'P -1'
_symmetry_cell_setting triclinic
_symmetry_Int_Tables_number 2
_symmetry_space_group_name_H-M 'P -1'
_atom_sites_solution_hydrogens mixed
_audit_creation_method SHELXL-2014/7
_cell_angle_alpha 75.230(11)
_cell_angle_beta 68.990(11)
_cell_angle_gamma 79.714(12)
_cell_formula_units_Z 1
_cell_length_a 12.8146(10)
_cell_length_b 16.1805(12)
_cell_length_c 16.6822(13)
_cell_measurement_reflns_used 78322
_cell_measurement_temperature 100(2)
_cell_measurement_theta_max 54.670
_cell_measurement_theta_min 4.503
_cell_volume 3107.8(5)
_computing_cell_refinement 'SAINT, Bruker-AXS'
_computing_data_collection 'APEX, Bruker-AXS'
_computing_data_reduction 'SAINT, Bruker-AXS'
_computing_molecular_graphics 'WINGX (Farrugia, 2012)'
_computing_publication_material 'Crystal Maker (Palmer, 2009)'
_computing_structure_refinement 'SHELXL-2014/7 (Sheldrick, 2014)'
_computing_structure_solution 'SIR92 (Gualardi, 1994)'
_diffrn_ambient_temperature 100(2)
_diffrn_measured_fraction_theta_full 1.000
_diffrn_measured_fraction_theta_max 0.996
_diffrn_measurement_device_type 'Bruker APEX II CCD'
_diffrn_measurement_method 'omega scans'
_diffrn_radiation_probe x-ray
_diffrn_radiation_type MoK\a
_diffrn_radiation_wavelength 0.71073
_diffrn_reflns_av_unetI/netI 0.0277
_diffrn_reflns_Laue_measured_fraction_full 1.000
_diffrn_reflns_Laue_measured_fraction_max 0.996
_diffrn_reflns_number 14064
_diffrn_reflns_point_group_measured_fraction_full 1.000
_diffrn_reflns_point_group_measured_fraction_max 0.996
_diffrn_reflns_theta_full 25.500
_diffrn_reflns_theta_max 27.396
_diffrn_reflns_theta_min 1.308
_diffrn_source 'fine-focus sealed tube'
_exptl_absorpt_coefficient_mu 2.231
_exptl_absorpt_correction_T_max 0.7455
_exptl_absorpt_correction_T_min 0.6635
_exptl_absorpt_correction_type empirical
_exptl_absorpt_process_details 'TWINABS, Bruker-AXS (2008)'
_exptl_crystal_colour Colorless
_exptl_crystal_density_diffrn 1.781
_exptl_crystal_description Plate
_exptl_crystal_F_000 1629
_exptl_crystal_recrystallization_method Hydrothermal
_exptl_crystal_size_max 0.31
_exptl_crystal_size_mid 0.25
_exptl_crystal_size_min 0.18
_refine_diff_density_max 1.083
_refine_diff_density_min -0.678
_refine_diff_density_rms 0.093
_refine_ls_extinction_method none
_refine_ls_goodness_of_fit_ref 1.289
_refine_ls_hydrogen_treatment mixed
_refine_ls_matrix_type full
_refine_ls_number_parameters 805
_refine_ls_number_reflns 14064
_refine_ls_number_restraints 53
_refine_ls_restrained_S_all 1.303
_refine_ls_R_factor_all 0.0320
_refine_ls_R_factor_gt 0.0266
_refine_ls_shift/su_max 0.079
_refine_ls_shift/su_mean 0.000
_refine_ls_structure_factor_coef Fsqd
_refine_ls_weighting_details 'w=1/[\s^2^(Fo^2^)+(0.0208P)^2^+1.2836P] where P=(Fo^2^+2Fc^2^)/3'
_refine_ls_weighting_scheme calc
_refine_ls_wR_factor_gt 0.0600
_refine_ls_wR_factor_ref 0.0617
_reflns_Friedel_coverage 0.000
_reflns_number_gt 12390
_reflns_number_total 14064
_reflns_threshold_expression 'I > 2\s(I)'
_cod_data_source_file ic6b00408_si_002.cif
_cod_data_source_block Complex_5
_cod_original_formula_sum 'C114 H59 Cl24 N6 Nd4 O24.50'
_cod_database_code 4347619
_shelx_space_group_comment
;
The symmetry employed for this shelxl refinement is uniquely defined
by the following loop, which should always be used as a source of
symmetry information in preference to the above space-group names.
They are only intended as comments.
;

loop_
_space_group_symop_operation_xyz
'x, y, z'
'-x, -y, -z'

loop_
_atom_site_label
_atom_site_type_symbol
_atom_site_fract_x
_atom_site_fract_y
_atom_site_fract_z
_atom_site_U_iso_or_equiv
_atom_site_adp_type
_atom_site_occupancy
_atom_site_site_symmetry_order
_atom_site_calc_flag
_atom_site_refinement_flags_posn
_atom_site_refinement_flags_adp
_atom_site_refinement_flags_occupancy
_atom_site_disorder_assembly
_atom_site_disorder_group
Nd1 Nd 0.92820(2) 0.88880(2) 0.53222(2) 0.01132(4) Uani 1 1 d D . . . .
Nd2 Nd 0.65882(2) 0.65561(2) 0.64094(2) 0.01109(4) Uani 1 1 d . . . . .
Cl1 Cl 0.87547(6) 0.44604(5) 0.94198(5) 0.03512(18) Uani 1 1 d . . . . .
Cl2 Cl 1.26048(6) 0.59510(6) 0.77352(5) 0.03296(17) Uani 1 1 d . . . . .
Cl3 Cl 0.24953(6) 0.34242(5) 1.01245(4) 0.03051(16) Uani 1 1 d . . . . .
Cl4 Cl 0.63214(8) 0.33670(5) 1.07734(5) 0.0397(2) Uani 1 1 d . . . . .
Cl5 Cl 0.95935(8) 1.27156(5) 0.06204(5) 0.0403(2) Uani 1 1 d . . . . .
Cl6 Cl 0.84463(9) 0.95493(6) 0.10559(6) 0.0455(2) Uani 1 1 d . . . . .
Cl7 Cl 0.76234(9) 0.67901(7) 0.18271(6) 0.0531(2) Uani 1 1 d . . . . .
Cl8A Cl 1.57651(7) 0.98484(6) 0.31374(9) 0.0649(3) Uani 0.9957(15) 1 d . U P A 1
Cl8B Cl -4(24) -4(24) -4(24) 0.0649(3) Uani 0.009(3) 2 d . . P A 2
Cl9A Cl 1.4703(8) 0.7285(8) 0.2018(6) 0.0549(10) Uani 0.302(15) 1 d . U P B 1
Cl9B Cl 1.4743(3) 0.7564(5) 0.1790(4) 0.0549(10) Uani 0.698(15) 1 d . . P B 2
Cl10 Cl 0.3973(6) 0.8661(5) 1.0158(4) 0.0522(6) Uani 0.251(7) 1 d . U P C 1
Cl11 Cl 0.3624(3) 0.88169(16) 0.99771(15) 0.0522(6) Uani 0.749(7) 1 d . . P C 2
Cl12 Cl 0.8065(4) 0.9693(4) 0.9022(3) 0.0658(9) Uani 0.420(5) 1 d . U P D 1
Cl13 Cl 0.7867(3) 0.9267(3) 0.9365(2) 0.0658(9) Uani 0.580(5) 1 d . . P D 2
Cl14 Cl 1.1647(11) 0.7751(11) 0.1600(8) 0.0591(12) Uani 0.30(3) 1 d . U P E 1
Cl15 Cl 1.1462(7) 0.7886(6) 0.1455(5) 0.0591(12) Uani 0.70(3) 1 d . . P E 2
O1 O 1.11332(18) 0.83588(14) 0.43517(18) 0.0491(7) Uani 1 1 d . . . . .
O2 O 1.0072(2) 1.09205(16) 0.35702(14) 0.0502(7) Uani 1 1 d . . . . .
O3 O 0.9304(2) 0.96891(16) 0.38870(14) 0.0494(7) Uani 1 1 d . . . . .
O4 O 1.12899(16) 0.96205(12) 0.45398(15) 0.0316(5) Uani 1 1 d . . . . .
O5 O 0.97387(17) 0.74935(13) 0.61154(19) 0.0508(8) Uani 1 1 d . . . . .
O6 O 0.83363(16) 0.66649(13) 0.65466(16) 0.0365(6) Uani 1 1 d . . . . .
O7 O 0.75630(16) 0.86377(13) 0.64534(13) 0.0255(4) Uani 1 1 d . . . . .
O8 O 0.61789(16) 0.77857(13) 0.70386(14) 0.0282(5) Uani 1 1 d . . . . .
O9 O 0.8809(2) 0.79465(19) 0.46943(15) 0.0615(9) Uani 1 1 d . U . . .
O10 O 0.72971(16) 0.73294(13) 0.49180(12) 0.0247(4) Uani 1 1 d . . . . .
O11 O 0.66064(16) 0.55861(13) 0.77969(13) 0.0285(5) Uani 1 1 d . . . . .
O12 O 0.51897(15) 0.54990(12) 0.73802(11) 0.0207(4) Uani 1 1 d . . . . .
C1 C 1.1690(2) 0.89712(18) 0.4189(2) 0.0329(7) Uani 1 1 d . . . . .
C2 C 1.2890(2) 0.89076(18) 0.3587(2) 0.0295(7) Uani 1 1 d . . . . .
C3 C 1.3213(2) 0.8323(2) 0.30452(19) 0.0301(7) Uani 1 1 d . . . . .
H3A H 1.2681 0.7991 0.3031 0.036 Uiso 1 1 calc R U . . .
C4 C 1.4331(3) 0.8229(2) 0.2521(2) 0.0396(8) Uani 1 1 d . . . . .
C5 C 1.5121(3) 0.8698(2) 0.2536(2) 0.0411(8) Uani 1 1 d . . . . .
H5A H 1.5883 0.8630 0.2173 0.049 Uiso 1 1 calc R U . . .
C6 C 1.4777(3) 0.9268(2) 0.3091(3) 0.0403(8) Uani 1 1 d . . . . .
C7 C 1.3667(3) 0.93919(19) 0.3612(2) 0.0400(9) Uani 1 1 d . . . . .
H7A H 1.3442 0.9799 0.3979 0.048 Uiso 1 1 calc R U . . .
C8 C 0.9611(3) 1.0387(2) 0.3403(2) 0.0409(9) Uani 1 1 d . . . . .
C9 C 0.9408(3) 1.0638(2) 0.25326(18) 0.0279(7) Uani 1 1 d . . . . .
C10 C 0.9036(3) 1.0050(2) 0.22456(19) 0.0312(7) Uani 1 1 d . . . . .
H10A H 0.8898 0.9491 0.2595 0.037 Uiso 1 1 calc R U . . .
C11 C 0.8868(3) 1.0294(2) 0.14390(19) 0.0292(7) Uani 1 1 d . . . . .
C12 C 0.9026(3) 1.11103(19) 0.09315(18) 0.0277(7) Uani 1 1 d . . . . .
H12A H 0.8894 1.1272 0.0385 0.033 Uiso 1 1 calc R U . . .
C13 C 0.9380(2) 1.16838(18) 0.12400(17) 0.0253(6) Uani 1 1 d . . . . .
C14 C 0.9585(2) 1.14569(19) 0.20335(17) 0.0248(6) Uani 1 1 d . . . . .
H14A H 0.9842 1.1858 0.2231 0.030 Uiso 1 1 calc R U . . .
C15 C 0.9216(2) 0.68645(18) 0.6595(2) 0.0360(8) Uani 1 1 d . . . . .
C16 C 0.9690(2) 0.63001(17) 0.7274(2) 0.0265(7) Uani 1 1 d . . . . .
C17 C 1.0776(2) 0.63956(17) 0.7223(2) 0.0222(6) Uani 1 1 d . . . . .
H17A H 1.1199 0.6817 0.6772 0.027 Uiso 1 1 calc R U . . .
C18 C 1.1227(2) 0.58693(18) 0.78360(19) 0.0231(6) Uani 1 1 d . . . . .
C19 C 1.0626(2) 0.52659(19) 0.85112(19) 0.0251(6) Uani 1 1 d . . . . .
H19A H 1.0945 0.4908 0.8929 0.030 Uiso 1 1 calc R U . . .
C20 C 0.9544(2) 0.51999(17) 0.8559(2) 0.0250(6) Uani 1 1 d . . . . .
C21 C 0.9067(2) 0.57002(17) 0.7947(2) 0.0276(7) Uani 1 1 d . . . . .
H21A H 0.8327 0.5633 0.7989 0.033 Uiso 1 1 calc R U . . .
C22 C 0.6750(2) 0.83237(17) 0.70749(18) 0.0214(6) Uani 1 1 d . . . . .
C23 C 0.6425(2) 0.86143(17) 0.79275(18) 0.0230(6) Uani 1 1 d . . . . .
C24 C 0.7229(3) 0.8903(2) 0.8131(2) 0.0343(7) Uani 1 1 d . . . . .
H24A H 0.7969 0.8948 0.7725 0.041 Uiso 1 1 calc R U . . .
C25 C 0.6943(3) 0.9127(3) 0.8937(2) 0.0489(10) Uani 1 1 d . . . . .
C26 C 0.5854(3) 0.9082(3) 0.9530(2) 0.0504(10) Uani 1 1 d . . . . .
H26A H 0.5664 0.9231 1.0084 0.060 Uiso 1 1 calc R U . . .
C27 C 0.5060(3) 0.8819(2) 0.9296(2) 0.0425(9) Uani 1 1 d . . . . .
C28 C 0.5330(3) 0.85743(19) 0.8504(2) 0.0343(7) Uani 1 1 d . . . . .
H28A H 0.4777 0.8382 0.8356 0.041 Uiso 1 1 calc R U . . .
C29 C 0.8214(3) 0.76158(18) 0.44408(18) 0.0287(7) Uani 1 1 d . . . . .
C30 C 0.8656(3) 0.75360(18) 0.34928(17) 0.0253(6) Uani 1 1 d . . . . .
C31 C 0.9729(3) 0.7749(2) 0.29826(19) 0.0343(8) Uani 1 1 d . . . . .
H31A H 1.0168 0.7977 0.3214 0.041 Uiso 1 1 calc R U . . .
C32 C 1.0153(3) 0.7623(2) 0.2129(2) 0.0384(8) Uani 1 1 d . . . . .
C33 C 0.9524(3) 0.7318(2) 0.17701(19) 0.0356(8) Uani 1 1 d . . . . .
H33A H 0.9826 0.7232 0.1184 0.043 Uiso 1 1 calc R U . . .
C34 C 0.8441(3) 0.7138(2) 0.22846(19) 0.0309(7) Uani 1 1 d . . . . .
C35 C 0.7999(3) 0.72333(18) 0.31457(18) 0.0249(6) Uani 1 1 d . . . . .
H35A H 0.7259 0.7094 0.3494 0.030 Uiso 1 1 calc R U . . .
C36 C 0.5711(2) 0.52699(17) 0.79243(17) 0.0200(6) Uani 1 1 d . . . . .
C37 C 0.5272(2) 0.46175(17) 0.87597(17) 0.0208(6) Uani 1 1 d . . . . .
C38 C 0.5932(2) 0.43118(18) 0.93006(19) 0.0255(6) Uani 1 1 d . . . . .
H38A H 0.6662 0.4489 0.9130 0.031 Uiso 1 1 calc R U . . .
C39 C 0.5506(3) 0.37473(18) 1.00893(19) 0.0276(7) Uani 1 1 d . . . . .
C40 C 0.4445(3) 0.34843(18) 1.03557(18) 0.0266(6) Uani 1 1 d . . . . .
H40A H 0.4154 0.3109 1.0907 0.032 Uiso 1 1 calc R U . . .
C41 C 0.3818(2) 0.37803(18) 0.98011(17) 0.0231(6) Uani 1 1 d . . . . .
C42 C 0.4212(2) 0.43480(17) 0.90039(17) 0.0208(6) Uani 1 1 d . . . . .
H42A H 0.3765 0.4548 0.8633 0.025 Uiso 1 1 calc R U . . .
N1 N 0.7870(4) 0.5246(2) 0.5921(3) 0.0176(10) Uani 0.5160(18) 1 d G . P F 1
C43 C 0.8666(4) 0.4881(3) 0.6329(3) 0.0248(11) Uani 0.5160(18) 1 d G . P F 1
H43A H 0.8761 0.5143 0.6743 0.030 Uiso 0.5160(18) 1 calc R U P F 1
C44 C 0.9324(3) 0.4131(2) 0.6130(3) 0.0298(11) Uani 0.5160(18) 1 d G . P F 1
H44A H 0.9869 0.3881 0.6409 0.036 Uiso 0.5160(18) 1 calc R U P F 1
C45 C 0.9186(3) 0.3746(2) 0.5523(3) 0.0292(11) Uani 0.5160(18) 1 d G . P F 1
H45A H 0.9636 0.3234 0.5387 0.035 Uiso 0.5160(18) 1 calc R U P F 1
C46 C 0.8390(3) 0.4112(2) 0.5115(2) 0.0264(10) Uani 0.5160(18) 1 d G . P F 1
H46A H 0.8295 0.3849 0.4700 0.032 Uiso 0.5160(18) 1 calc R U P F 1
C47 C 0.7732(3) 0.4862(2) 0.5314(3) 0.0154(10) Uani 0.5160(18) 1 d G . P F 1
N1A N 0.7667(4) 0.5277(3) 0.5706(3) 0.0176(10) Uani 0.4840(18) 1 d G . P F 2
C43A C 0.8532(4) 0.4831(3) 0.6007(3) 0.0248(11) Uani 0.4840(18) 1 d G . P F 2
H43B H 0.8722 0.5022 0.6427 0.030 Uiso 0.4840(18) 1 calc R U P F 2
C44A C 0.9120(3) 0.4105(3) 0.5695(3) 0.0298(11) Uani 0.4840(18) 1 d G . P F 2
H44B H 0.9711 0.3800 0.5901 0.036 Uiso 0.4840(18) 1 calc R U P F 2
C45A C 0.8843(3) 0.3826(2) 0.5082(3) 0.0292(11) Uani 0.4840(18) 1 d G . P F 2
H45B H 0.9245 0.3329 0.4869 0.035 Uiso 0.4840(18) 1 calc R U P F 2
C46A C 0.7978(3) 0.4272(3) 0.4780(3) 0.0264(10) Uani 0.4840(18) 1 d G . P F 2
H46B H 0.7788 0.4081 0.4361 0.032 Uiso 0.4840(18) 1 calc R U P F 2
C47A C 0.7390(3) 0.4998(3) 0.5092(3) 0.0154(10) Uani 0.4840(18) 1 d G . P F 2
N2 N 0.6140(4) 0.5909(3) 0.5306(3) 0.0155(12) Uani 0.5160(18) 1 d G U P F 1
C48 C 0.6901(3) 0.5279(3) 0.4921(3) 0.0144(10) Uani 0.5160(18) 1 d G U P F 1
C49 C 0.6830(3) 0.5072(2) 0.4184(2) 0.0235(10) Uani 0.5160(18) 1 d G . P F 1
H49A H 0.7350 0.4642 0.3920 0.028 Uiso 0.5160(18) 1 calc R U P F 1
C50 C 0.5998(4) 0.5495(3) 0.3833(2) 0.0244(11) Uani 0.5160(18) 1 d G . P F 1
H50A H 0.5949 0.5354 0.3329 0.029 Uiso 0.5160(18) 1 calc R U P F 1
C51 C 0.5237(3) 0.6125(3) 0.4218(3) 0.0228(11) Uani 0.5160(18) 1 d G . P F 1
H51A H 0.4668 0.6414 0.3978 0.027 Uiso 0.5160(18) 1 calc R U P F 1
C52 C 0.5308(4) 0.6332(3) 0.4955(3) 0.0158(13) Uani 0.5160(18) 1 d G . P F 1
N2A N 0.5825(6) 0.6067(5) 0.5301(4) 0.0155(12) Uani 0.4840(18) 1 d . . P F 2
C48A C 0.6480(5) 0.5497(4) 0.4828(4) 0.0144(10) Uani 0.4840(18) 1 d . . P F 2
C49A C 0.6283(6) 0.5387(4) 0.4086(4) 0.0235(10) Uani 0.4840(18) 1 d . . P F 2
H49B H 0.6747 0.4980 0.3755 0.028 Uiso 0.4840(18) 1 calc R U P F 2
C50A C 0.5402(5) 0.5881(4) 0.3846(4) 0.0244(11) Uani 0.4840(18) 1 d . . P F 2
H50B H 0.5251 0.5815 0.3350 0.029 Uiso 0.4840(18) 1 calc R U P F 2
C51A C 0.4744(5) 0.6473(4) 0.4336(4) 0.0228(11) Uani 0.4840(18) 1 d . . P F 2
H51B H 0.4145 0.6824 0.4172 0.027 Uiso 0.4840(18) 1 calc R U P F 2
C52A C 0.4969(7) 0.6553(5) 0.5087(5) 0.0158(13) Uani 0.4840(18) 1 d . . P F 2
N3 N 0.4852(4) 0.7244(5) 0.6001(4) 0.0145(9) Uani 0.5160(18) 1 d G . P F 1
C53 C 0.4557(4) 0.6963(4) 0.5397(4) 0.0165(13) Uani 0.5160(18) 1 d G . P F 1
C54 C 0.3576(3) 0.7320(3) 0.5214(3) 0.0218(11) Uani 0.5160(18) 1 d G . P F 1
H54A H 0.3374 0.7128 0.4801 0.026 Uiso 0.5160(18) 1 calc R U P F 1
C55 C 0.2891(3) 0.7958(3) 0.5634(3) 0.0262(11) Uani 0.5160(18) 1 d G . P F 1
H55A H 0.2221 0.8202 0.5509 0.031 Uiso 0.5160(18) 1 calc R U P F 1
C56 C 0.3186(4) 0.8239(3) 0.6238(3) 0.0288(12) Uani 0.5160(18) 1 d G . P F 1
H56A H 0.2718 0.8675 0.6526 0.035 Uiso 0.5160(18) 1 calc R U P F 1
C57 C 0.4167(4) 0.7882(4) 0.6421(3) 0.0219(13) Uani 0.5160(18) 1 d G . P F 1
H57A H 0.4369 0.8074 0.6834 0.026 Uiso 0.5160(18) 1 calc R U P F 1
N3A N 0.4684(4) 0.7308(5) 0.6212(4) 0.0145(9) Uani 0.4840(18) 1 d G . P F 2
C53A C 0.4271(4) 0.7152(4) 0.5605(4) 0.0165(13) Uani 0.4840(18) 1 d G . P F 2
C54A C 0.3243(4) 0.7559(3) 0.5543(3) 0.0218(11) Uani 0.4840(18) 1 d G . P F 2
H54B H 0.2960 0.7453 0.5128 0.026 Uiso 0.4840(18) 1 calc R U P F 2
C55A C 0.2628(3) 0.8122(3) 0.6089(3) 0.0262(11) Uani 0.4840(18) 1 d G . P F 2
H55B H 0.1925 0.8401 0.6047 0.031 Uiso 0.4840(18) 1 calc R U P F 2
C56A C 0.3041(4) 0.8278(3) 0.6696(3) 0.0288(12) Uani 0.4840(18) 1 d G . P F 2
H56B H 0.2621 0.8663 0.7069 0.035 Uiso 0.4840(18) 1 calc R U P F 2
C57A C 0.4069(4) 0.7871(5) 0.6758(3) 0.0219(13) Uani 0.4840(18) 1 d G . P F 2
H57B H 0.4351 0.7977 0.7172 0.026 Uiso 0.4840(18) 1 calc R U P F 2
O1W O 0.7345(6) 0.9303(4) 0.4887(5) 0.0217(17) Uani 0.25 1 d D . P . .
H1W1 H 0.7521(13) 0.954(5) 0.4368(16) 0.033 Uiso 0.25 1 d D U P . .
H1W2 H 0.712(4) 0.8853(7) 0.491(5) 0.033 Uiso 0.25 1 d D U P . .

loop_
_atom_site_aniso_label
_atom_site_aniso_U_11
_atom_site_aniso_U_22
_atom_site_aniso_U_33
_atom_site_aniso_U_23
_atom_site_aniso_U_13
_atom_site_aniso_U_12
Nd1 0.01587(7) 0.00849(6) 0.01022(7) -0.00065(5) -0.00525(5) -0.00261(5)
Nd2 0.01030(6) 0.01110(7) 0.01069(7) -0.00033(5) -0.00315(5) -0.00153(5)
Cl1 0.0341(4) 0.0285(4) 0.0458(5) 0.0119(3) -0.0270(4) -0.0101(3)
Cl2 0.0156(3) 0.0610(5) 0.0300(4) -0.0148(4) -0.0122(3) -0.0052(3)
Cl3 0.0331(4) 0.0402(4) 0.0184(3) 0.0000(3) -0.0032(3) -0.0242(3)
Cl4 0.0613(5) 0.0344(4) 0.0348(4) 0.0179(3) -0.0376(4) -0.0233(4)
Cl5 0.0724(6) 0.0243(4) 0.0203(4) 0.0018(3) -0.0185(4) 0.0026(4)
Cl6 0.0708(6) 0.0451(5) 0.0394(5) -0.0114(4) -0.0365(5) -0.0099(4)
Cl7 0.0684(6) 0.0746(7) 0.0329(5) -0.0226(5) -0.0267(5) -0.0109(5)
Cl8A 0.0226(4) 0.0451(6) 0.1150(10) -0.0168(6) -0.0049(5) -0.0107(4)
Cl8B 0.0226(4) 0.0451(6) 0.1150(10) -0.0168(6) -0.0049(5) -0.0107(4)
Cl9A 0.0382(6) 0.097(3) 0.0291(18) -0.0336(18) -0.0014(11) 0.0037(13)
Cl9B 0.0382(6) 0.097(3) 0.0291(18) -0.0336(18) -0.0014(11) 0.0037(13)
Cl10 0.0399(12) 0.0666(10) 0.0315(9) -0.0153(8) 0.0128(7) -0.0032(9)
Cl11 0.0399(12) 0.0666(10) 0.0315(9) -0.0153(8) 0.0128(7) -0.0032(9)
Cl12 0.0364(11) 0.121(3) 0.069(2) -0.0738(18) -0.0200(13) 0.0055(14)
Cl13 0.0364(11) 0.121(3) 0.069(2) -0.0738(18) -0.0200(13) 0.0055(14)
Cl14 0.0405(19) 0.105(2) 0.0202(17) -0.0081(16) 0.0084(12) -0.0252(17)
Cl15 0.0405(19) 0.105(2) 0.0202(17) -0.0081(16) 0.0084(12) -0.0252(17)
O1 0.0254(12) 0.0229(12) 0.0798(19) -0.0243(12) 0.0203(12) -0.0138(9)
O2 0.0779(18) 0.0631(17) 0.0271(12) 0.0224(11) -0.0374(13) -0.0544(15)
O3 0.0795(19) 0.0579(16) 0.0262(12) 0.0229(11) -0.0361(13) -0.0519(14)
O4 0.0184(10) 0.0168(10) 0.0553(14) -0.0144(10) -0.0031(10) -0.0004(8)
O5 0.0214(11) 0.0216(11) 0.098(2) 0.0319(12) -0.0323(13) -0.0128(9)
O6 0.0197(10) 0.0258(11) 0.0592(15) 0.0239(10) -0.0250(10) -0.0119(9)
O7 0.0215(10) 0.0285(11) 0.0247(10) -0.0119(9) 0.0021(8) -0.0097(8)
O8 0.0215(10) 0.0302(11) 0.0352(12) -0.0197(9) 0.0001(9) -0.0096(8)
O9 0.0819(18) 0.0849(19) 0.0267(12) -0.0256(12) 0.0110(12) -0.0715(16)
O10 0.0289(11) 0.0286(11) 0.0133(9) -0.0007(8) -0.0009(8) -0.0124(9)
O11 0.0250(10) 0.0345(12) 0.0273(11) 0.0148(9) -0.0175(9) -0.0179(9)
O12 0.0168(9) 0.0299(11) 0.0149(9) 0.0058(8) -0.0084(7) -0.0094(8)
C1 0.0198(14) 0.0143(14) 0.053(2) -0.0084(13) 0.0032(14) -0.0009(11)
C2 0.0178(14) 0.0153(14) 0.0401(18) 0.0045(12) 0.0004(13) 0.0010(11)
C3 0.0236(15) 0.0331(17) 0.0261(16) -0.0015(13) -0.0057(12) 0.0041(13)
C4 0.0279(17) 0.059(2) 0.0237(16) -0.0101(16) -0.0035(13) 0.0071(16)
C5 0.0194(16) 0.054(2) 0.0344(18) -0.0016(16) 0.0015(13) 0.0022(15)
C6 0.0198(15) 0.0284(17) 0.060(2) 0.0047(16) -0.0054(15) -0.0051(13)
C7 0.0211(15) 0.0177(15) 0.065(2) -0.0033(15) 0.0004(15) -0.0008(12)
C8 0.057(2) 0.054(2) 0.0225(16) 0.0170(15) -0.0276(16) -0.0372(18)
C9 0.0338(16) 0.0389(17) 0.0161(14) 0.0066(12) -0.0163(12) -0.0172(14)
C10 0.0426(18) 0.0349(17) 0.0229(15) 0.0059(13) -0.0211(14) -0.0163(14)
C11 0.0358(17) 0.0370(17) 0.0239(15) -0.0092(13) -0.0185(13) -0.0041(14)
C12 0.0387(17) 0.0330(16) 0.0135(13) -0.0039(12) -0.0155(13) 0.0044(13)
C13 0.0336(16) 0.0254(15) 0.0130(13) -0.0008(11) -0.0078(12) 0.0031(12)
C14 0.0275(15) 0.0335(16) 0.0144(13) 0.0000(12) -0.0074(11) -0.0114(12)
C15 0.0195(15) 0.0158(14) 0.067(2) 0.0143(14) -0.0215(15) -0.0052(11)
C16 0.0200(14) 0.0111(13) 0.0516(19) 0.0004(12) -0.0203(14) -0.0018(10)
C17 0.0135(12) 0.0182(13) 0.0384(17) -0.0109(12) -0.0098(12) -0.0003(10)
C18 0.0136(13) 0.0311(15) 0.0337(16) -0.0187(13) -0.0119(12) 0.0013(11)
C19 0.0216(14) 0.0286(15) 0.0317(16) -0.0095(13) -0.0169(13) 0.0026(12)
C20 0.0228(14) 0.0179(14) 0.0367(17) -0.0017(12) -0.0155(13) -0.0017(11)
C21 0.0204(14) 0.0166(14) 0.0502(19) 0.0027(13) -0.0225(14) -0.0042(11)
C22 0.0188(13) 0.0204(14) 0.0249(14) -0.0098(11) -0.0019(11) -0.0055(11)
C23 0.0296(15) 0.0166(13) 0.0207(14) -0.0062(11) -0.0037(12) -0.0034(11)
C24 0.0312(17) 0.0437(19) 0.0357(18) -0.0251(15) -0.0128(14) 0.0055(14)
C25 0.043(2) 0.075(3) 0.049(2) -0.046(2) -0.0278(18) 0.0212(19)
C26 0.063(3) 0.059(2) 0.0302(19) -0.0272(18) -0.0190(18) 0.025(2)
C27 0.053(2) 0.0318(18) 0.0261(17) -0.0073(14) 0.0063(16) -0.0012(16)
C28 0.0395(18) 0.0263(16) 0.0287(17) -0.0110(13) 0.0065(14) -0.0125(14)
C29 0.0450(18) 0.0220(15) 0.0171(14) -0.0077(11) 0.0028(13) -0.0206(13)
C30 0.0401(17) 0.0212(14) 0.0130(13) -0.0049(11) 0.0002(12) -0.0158(12)
C31 0.0418(19) 0.0408(19) 0.0185(15) -0.0078(13) 0.0035(13) -0.0253(15)
C32 0.0393(19) 0.047(2) 0.0183(15) -0.0062(14) 0.0083(14) -0.0161(16)
C33 0.049(2) 0.0393(19) 0.0139(14) -0.0100(13) -0.0035(14) 0.0003(15)
C34 0.0470(19) 0.0314(17) 0.0182(14) -0.0090(12) -0.0129(14) -0.0034(14)
C35 0.0346(16) 0.0223(14) 0.0173(14) -0.0061(11) -0.0042(12) -0.0076(12)
C36 0.0193(13) 0.0235(14) 0.0158(13) 0.0047(11) -0.0073(11) -0.0086(11)
C37 0.0274(14) 0.0230(14) 0.0140(13) 0.0057(11) -0.0109(11) -0.0126(11)
C38 0.0304(15) 0.0254(15) 0.0258(15) 0.0066(12) -0.0180(13) -0.0143(12)
C39 0.0447(18) 0.0249(15) 0.0231(15) 0.0064(12) -0.0255(14) -0.0139(13)
C40 0.0436(18) 0.0229(15) 0.0156(13) 0.0056(11) -0.0123(13) -0.0178(13)
C41 0.0300(15) 0.0261(15) 0.0154(13) 0.0001(11) -0.0057(11) -0.0179(12)
C42 0.0269(14) 0.0244(14) 0.0136(13) 0.0007(11) -0.0089(11) -0.0108(11)
N1 0.020(2) 0.0146(13) 0.020(3) -0.0026(15) -0.0095(16) -0.0007(12)
C43 0.027(2) 0.0177(17) 0.032(3) -0.006(2) -0.016(2) 0.0050(15)
C44 0.029(2) 0.019(2) 0.038(3) -0.005(2) -0.011(2) 0.0052(17)
C45 0.027(3) 0.018(2) 0.037(3) -0.010(2) -0.0013(19) 0.0000(19)
C46 0.024(3) 0.020(2) 0.031(3) -0.011(2) -0.0007(17) -0.0006(19)
C47 0.016(3) 0.010(2) 0.017(3) 0.0002(18) -0.0038(16) -0.0007(18)
N1A 0.020(2) 0.0146(13) 0.020(3) -0.0026(15) -0.0095(16) -0.0007(12)
C43A 0.027(2) 0.0177(17) 0.032(3) -0.006(2) -0.016(2) 0.0050(15)
C44A 0.029(2) 0.019(2) 0.038(3) -0.005(2) -0.011(2) 0.0052(17)
C45A 0.027(3) 0.018(2) 0.037(3) -0.010(2) -0.0013(19) 0.0000(19)
C46A 0.024(3) 0.020(2) 0.031(3) -0.011(2) -0.0007(17) -0.0006(19)
C47A 0.016(3) 0.010(2) 0.017(3) 0.0002(18) -0.0038(16) -0.0007(18)
N2 0.018(3) 0.015(2) 0.0127(12) -0.0003(13) -0.0037(16) -0.008(2)
C48 0.013(2) 0.013(2) 0.0165(16) -0.0032(15) -0.0028(16) -0.0030(16)
C49 0.031(3) 0.024(3) 0.018(2) -0.008(2) -0.004(2) -0.0107(19)
C50 0.031(3) 0.033(3) 0.0158(19) -0.005(2) -0.008(2) -0.017(2)
C51 0.028(3) 0.030(3) 0.016(2) -0.005(2) -0.009(2) -0.013(2)
C52 0.025(4) 0.015(3) 0.008(2) -0.0054(18) 0.000(3) -0.011(3)
N2A 0.018(3) 0.015(2) 0.0127(12) -0.0003(13) -0.0037(16) -0.008(2)
C48A 0.013(2) 0.013(2) 0.0165(16) -0.0032(15) -0.0028(16) -0.0030(16)
C49A 0.031(3) 0.024(3) 0.018(2) -0.008(2) -0.004(2) -0.0107(19)
C50A 0.031(3) 0.033(3) 0.0158(19) -0.005(2) -0.008(2) -0.017(2)
C51A 0.028(3) 0.030(3) 0.016(2) -0.005(2) -0.009(2) -0.013(2)
C52A 0.025(4) 0.015(3) 0.008(2) -0.0054(18) 0.000(3) -0.011(3)
N3 0.0109(16) 0.0186(15) 0.014(3) -0.0016(18) -0.0033(19) -0.0046(13)
C53 0.014(3) 0.019(3) 0.015(3) 0.003(2) -0.006(3) -0.005(2)
C54 0.019(3) 0.019(3) 0.027(3) 0.0001(19) -0.011(2) -0.001(2)
C55 0.019(2) 0.033(3) 0.026(3) 0.001(2) -0.012(3) -0.001(2)
C56 0.019(2) 0.026(2) 0.036(3) -0.004(3) -0.008(3) 0.0041(16)
C57 0.0137(17) 0.0254(17) 0.025(4) -0.003(3) -0.007(3) 0.0007(14)
N3A 0.0109(16) 0.0186(15) 0.014(3) -0.0016(18) -0.0033(19) -0.0046(13)
C53A 0.014(3) 0.019(3) 0.015(3) 0.003(2) -0.006(3) -0.005(2)
C54A 0.019(3) 0.019(3) 0.027(3) 0.0001(19) -0.011(2) -0.001(2)
C55A 0.019(2) 0.033(3) 0.026(3) 0.001(2) -0.012(3) -0.001(2)
C56A 0.019(2) 0.026(2) 0.036(3) -0.004(3) -0.008(3) 0.0041(16)
C57A 0.0137(17) 0.0254(17) 0.025(4) -0.003(3) -0.007(3) 0.0007(14)
O1W 0.029(4) 0.013(4) 0.034(4) 0.003(3) -0.027(4) -0.004(3)

loop_
_atom_type_symbol
_atom_type_description
_atom_type_scat_dispersion_real
_atom_type_scat_dispersion_imag
_atom_type_scat_source
C C 0.0033 0.0016 'International Tables Vol C Tables 4.2.6.8 and 6.1.1.4'
H H 0.0000 0.0000 'International Tables Vol C Tables 4.2.6.8 and 6.1.1.4'
N N 0.0061 0.0033 'International Tables Vol C Tables 4.2.6.8 and 6.1.1.4'
O O 0.0106 0.0060 'International Tables Vol C Tables 4.2.6.8 and 6.1.1.4'
Cl Cl 0.1484 0.1585 'International Tables Vol C Tables 4.2.6.8 and 6.1.1.4'
Nd Nd -0.1943 3.0179 'International Tables Vol C Tables 4.2.6.8 and 6.1.1.4'

loop_
_geom_angle_atom_site_label_1
_geom_angle_atom_site_label_2
_geom_angle_atom_site_label_3
_geom_angle
_geom_angle_site_symmetry_1
_geom_angle_site_symmetry_3
O9 Nd1 O7 85.68(7) . .
O9 Nd1 O2 147.86(10) . 2_776
O7 Nd1 O2 85.76(8) . 2_776
O9 Nd1 O5 75.82(11) . .
O7 Nd1 O5 78.79(8) . .
O2 Nd1 O5 72.14(9) 2_776 .
O9 Nd1 O3 74.83(9) . .
O7 Nd1 O3 120.08(8) . .
O2 Nd1 O3 135.28(7) 2_776 .
O5 Nd1 O3 143.30(10) . .
O9 Nd1 O4 135.63(10) . 2_776
O7 Nd1 O4 83.64(7) . 2_776
O2 Nd1 O4 73.80(9) 2_776 2_776
O5 Nd1 O4 142.55(9) . 2_776
O3 Nd1 O4 73.84(9) . 2_776
O9 Nd1 O1 76.72(9) . .
O7 Nd1 O1 151.14(7) . .
O2 Nd1 O1 97.04(10) 2_776 .
O5 Nd1 O1 74.85(9) . .
O3 Nd1 O1 77.35(10) . .
O4 Nd1 O1 124.81(7) 2_776 .
O9 Nd1 O4 121.20(7) . .
O7 Nd1 O4 153.09(6) . .
O2 Nd1 O4 70.67(7) 2_776 .
O5 Nd1 O4 104.98(7) . .
O3 Nd1 O4 72.85(7) . .
O4 Nd1 O4 77.56(7) 2_776 .
O1 Nd1 O4 49.11(6) . .
O9 Nd1 O1W 61.65(17) . .
O7 Nd1 O1W 62.06(17) . .
O2 Nd1 O1W 137.35(18) 2_776 .
O5 Nd1 O1W 122.47(16) . .
O3 Nd1 O1W 58.75(17) . .
O4 Nd1 O1W 75.38(16) 2_776 .
O1 Nd1 O1W 124.84(18) . .
O4 Nd1 O1W 129.24(16) . .
O9 Nd1 C1 98.28(9) . .
O7 Nd1 C1 167.09(8) . .
O2 Nd1 C1 84.42(10) 2_776 .
O5 Nd1 C1 90.22(8) . .
O3 Nd1 C1 72.82(9) . .
O4 Nd1 C1 101.57(7) 2_776 .
O1 Nd1 C1 24.03(7) . .
O4 Nd1 C1 25.11(7) . .
O1W Nd1 C1 130.55(18) . .
O9 Nd1 Nd1 141.44(6) . 2_776
O7 Nd1 Nd1 122.69(5) . 2_776
O2 Nd1 Nd1 66.88(5) 2_776 2_776
O5 Nd1 Nd1 130.76(5) . 2_776
O3 Nd1 Nd1 68.42(5) . 2_776
O4 Nd1 Nd1 41.63(5) 2_776 2_776
O1 Nd1 Nd1 84.13(5) . 2_776
O4 Nd1 Nd1 35.93(4) . 2_776
O1W Nd1 Nd1 106.18(15) . 2_776
C1 Nd1 Nd1 60.30(6) . 2_776
O6 Nd2 O8 78.13(8) . .
O6 Nd2 O10 87.46(7) . .
O8 Nd2 O10 95.13(7) . .
O6 Nd2 O11 74.51(7) . .
O8 Nd2 O11 92.19(7) . .
O10 Nd2 O11 158.70(7) . .
O6 Nd2 O12 126.49(6) . .
O8 Nd2 O12 108.05(6) . .
O10 Nd2 O12 141.54(6) . .
O11 Nd2 O12 52.55(6) . .
O6 Nd2 N3 150.7(2) . .
O8 Nd2 N3 80.33(15) . .
O10 Nd2 N3 74.92(16) . .
O11 Nd2 N3 126.12(17) . .
O12 Nd2 N3 79.17(19) . .
O6 Nd2 N1 74.29(11) . .
O8 Nd2 N1 152.12(10) . .
O10 Nd2 N1 87.71(12) . .
O11 Nd2 N1 76.70(11) . .
O12 Nd2 N1 85.58(13) . .
N3 Nd2 N1 126.89(16) . .
O6 Nd2 N1A 83.63(12) . .
O8 Nd2 N1A 161.63(12) . .
O10 Nd2 N1A 81.79(13) . .
O11 Nd2 N1A 84.97(12) . .
O12 Nd2 N1A 84.57(13) . .
O6 Nd2 N2 130.35(12) . .
O8 Nd2 N2 142.58(12) . .
O10 Nd2 N2 67.05(14) . .
O11 Nd2 N2 116.54(14) . .
O12 Nd2 N2 76.17(14) . .
N3 Nd2 N2 63.66(16) . .
N1 Nd2 N2 63.33(12) . .
O6 Nd2 N3A 149.0(2) . .
O8 Nd2 N3A 74.36(17) . .
O10 Nd2 N3A 81.13(17) . .
O11 Nd2 N3A 120.14(17) . .
O12 Nd2 N3A 76.4(2) . .
N1A Nd2 N3A 122.58(17) . .
O6 Nd2 N2A 138.32(16) . .
O8 Nd2 N2A 133.81(15) . .
O10 Nd2 N2A 66.85(17) . .
O11 Nd2 N2A 120.32(17) . .
O12 Nd2 N2A 75.03(17) . .
N1A Nd2 N2A 61.44(17) . .
N3A Nd2 N2A 61.4(2) . .
O6 Nd2 C36 100.62(7) . .
O8 Nd2 C36 100.89(8) . .
O10 Nd2 C36 163.22(7) . .
O11 Nd2 C36 26.32(7) . .
O12 Nd2 C36 26.23(6) . .
N3 Nd2 C36 102.76(19) . .
N1 Nd2 C36 80.48(13) . .
N1A Nd2 C36 84.50(13) . .
N2 Nd2 C36 96.83(15) . .
N3A Nd2 C36 98.33(19) . .
N2A Nd2 C36 98.03(18) . .
C1 O1 Nd1 101.16(18) . .
C8 O2 Nd1 140.91(19) . 2_776
C8 O3 Nd1 137.40(19) . .
C1 O4 Nd1 160.1(2) . 2_776
C1 O4 Nd1 87.66(16) . .
Nd1 O4 Nd1 102.44(7) 2_776 .
C15 O5 Nd1 136.36(18) . .
C15 O6 Nd2 169.81(19) . .
C22 O7 Nd1 166.36(19) . .
C22 O8 Nd2 135.17(17) . .
C29 O9 Nd1 158.1(3) . .
C29 O10 Nd2 134.55(19) . .
C36 O11 Nd2 94.63(15) . .
C36 O12 Nd2 91.39(15) . .
O1 C1 O4 121.9(3) . .
O1 C1 C2 117.8(3) . .
O4 C1 C2 120.2(3) . .
O1 C1 Nd1 54.81(15) . .
O4 C1 Nd1 67.23(15) . .
C2 C1 Nd1 172.5(2) . .
C7 C2 C3 120.8(3) . .
C7 C2 C1 120.6(3) . .
C3 C2 C1 118.5(3) . .
C2 C3 C4 118.8(3) . .
C2 C3 H3A 120.6 . .
C4 C3 H3A 120.6 . .
C5 C4 C3 121.7(3) . .
C5 C4 Cl9B 118.2(3) . .
C3 C4 Cl9B 120.0(3) . .
C5 C4 Cl9A 123.0(4) . .
C3 C4 Cl9A 113.9(4) . .
C4 C5 C6 118.2(3) . .
C4 C5 H5A 120.9 . .
C6 C5 H5A 120.9 . .
C5 C6 C7 122.0(3) . .
C5 C6 Cl8B 42(10) . .
C7 C6 Cl8B 82(10) . .
C5 C6 Cl8A 119.0(3) . .
C7 C6 Cl8A 119.0(3) . .
C6 C7 C2 118.5(3) . .
C6 C7 H7A 120.7 . .
C2 C7 H7A 120.7 . .
O3 C8 O2 126.4(3) . .
O3 C8 C9 117.8(3) . .
O2 C8 C9 115.8(3) . .
C10 C9 C14 120.7(3) . .
C10 C9 C8 119.8(3) . .
C14 C9 C8 119.5(3) . .
C9 C10 C11 118.6(3) . .
C9 C10 H10A 120.7 . .
C11 C10 H10A 120.7 . .
C10 C11 C12 121.9(3) . .
C10 C11 Cl6 119.0(2) . .
C12 C11 Cl6 119.1(2) . .
C13 C12 C11 118.1(2) . .
C13 C12 H12A 120.9 . .
C11 C12 H12A 120.9 . .
C14 C13 C12 121.7(3) . .
C14 C13 Cl5 118.7(2) . .
C12 C13 Cl5 119.6(2) . .
C13 C14 C9 119.0(3) . .
C13 C14 H14A 120.5 . .
C9 C14 H14A 120.5 . .
O5 C15 O6 125.4(3) . .
O5 C15 C16 116.9(3) . .
O6 C15 C16 117.8(2) . .
C21 C16 C17 120.1(3) . .
C21 C16 C15 121.2(2) . .
C17 C16 C15 118.7(3) . .
C18 C17 C16 119.2(3) . .
C18 C17 H17A 120.4 . .
C16 C17 H17A 120.4 . .
C19 C18 C17 121.9(2) . .
C19 C18 Cl2 119.1(2) . .
C17 C18 Cl2 119.0(2) . .
C18 C19 C20 117.7(3) . .
C18 C19 H19A 121.2 . .
C20 C19 H19A 121.2 . .
C21 C20 C19 122.3(3) . .
C21 C20 Cl1 119.0(2) . .
C19 C20 Cl1 118.7(2) . .
C20 C21 C16 118.8(3) . .
C20 C21 H21A 120.6 . .
C16 C21 H21A 120.6 . .
O8 C22 O7 124.8(3) . .
O8 C22 C23 117.5(2) . .
O7 C22 C23 117.7(2) . .
C24 C23 C28 121.0(3) . .
C24 C23 C22 119.1(3) . .
C28 C23 C22 119.9(3) . .
C23 C24 C25 119.0(3) . .
C23 C24 H24A 120.5 . .
C25 C24 H24A 120.5 . .
C26 C25 C24 121.0(3) . .
C26 C25 Cl13 113.6(3) . .
C24 C25 Cl13 124.2(3) . .
C26 C25 Cl12 124.8(3) . .
C24 C25 Cl12 113.0(3) . .
C25 C26 C27 118.6(3) . .
C25 C26 H26A 120.7 . .
C27 C26 H26A 120.7 . .
C28 C27 C26 121.5(3) . .
C28 C27 Cl10 129.8(4) . .
C26 C27 Cl10 107.3(4) . .
C28 C27 Cl11 116.7(3) . .
C26 C27 Cl11 121.8(3) . .
C27 C28 C23 118.8(3) . .
C27 C28 H28A 120.6 . .
C23 C28 H28A 120.6 . .
O9 C29 O10 124.8(3) . .
O9 C29 C30 116.9(3) . .
O10 C29 C30 118.3(2) . .
C31 C30 C35 120.7(3) . .
C31 C30 C29 119.2(3) . .
C35 C30 C29 120.1(3) . .
C32 C31 C30 118.8(3) . .
C32 C31 H31A 120.6 . .
C30 C31 H31A 120.6 . .
C33 C32 C31 121.7(3) . .
C33 C32 Cl15 116.8(4) . .
C31 C32 Cl15 121.4(4) . .
C33 C32 Cl14 123.8(5) . .
C31 C32 Cl14 113.9(5) . .
C32 C33 C34 118.3(3) . .
C32 C33 H33A 120.9 . .
C34 C33 H33A 120.9 . .
C33 C34 C35 121.7(3) . .
C33 C34 Cl7 118.6(2) . .
C35 C34 Cl7 119.7(3) . .
C34 C35 C30 118.8(3) . .
C34 C35 H35A 120.6 . .
C30 C35 H35A 120.6 . .
O12 C36 O11 121.4(2) . .
O12 C36 C37 120.6(2) . .
O11 C36 C37 118.0(2) . .
O12 C36 Nd2 62.38(13) . .
O11 C36 Nd2 59.05(13) . .
C37 C36 Nd2 176.32(19) . .
C38 C37 C42 120.4(2) . .
C38 C37 C36 118.9(2) . .
C42 C37 C36 120.7(2) . .
C39 C38 C37 119.0(3) . .
C39 C38 H38A 120.5 . .
C37 C38 H38A 120.5 . .
C38 C39 C40 121.7(3) . .
C38 C39 Cl4 119.3(2) . .
C40 C39 Cl4 119.0(2) . .
C39 C40 C41 118.2(2) . .
C39 C40 H40A 120.9 . .
C41 C40 H40A 120.9 . .
C42 C41 C40 121.9(3) . .
C42 C41 Cl3 119.9(2) . .
C40 C41 Cl3 118.2(2) . .
C41 C42 C37 118.7(2) . .
C41 C42 H42A 120.6 . .
C37 C42 H42A 120.6 . .
C43 N1 C47 120.0 . .
C43 N1 Nd2 118.07(17) . .
C47 N1 Nd2 121.75(17) . .
N1 C43 C44 120.0 . .
N1 C43 H43A 120.0 . .
C44 C43 H43A 120.0 . .
C45 C44 C43 120.0 . .
C45 C44 H44A 120.0 . .
C43 C44 H44A 120.0 . .
C44 C45 C46 120.0 . .
C44 C45 H45A 120.0 . .
C46 C45 H45A 120.0 . .
C45 C46 C47 120.0 . .
C45 C46 H46A 120.0 . .
C47 C46 H46A 120.0 . .
C46 C47 N1 120.0 . .
C46 C47 C48 123.4(3) . .
N1 C47 C48 116.6(3) . .
C43A N1A C47A 120.0 . .
C43A N1A Nd2 116.25(18) . .
C47A N1A Nd2 123.66(18) . .
N1A C43A C44A 120.0 . .
N1A C43A H43B 120.0 . .
C44A C43A H43B 120.0 . .
C45A C44A C43A 120.0 . .
C45A C44A H44B 120.0 . .
C43A C44A H44B 120.0 . .
C46A C45A C44A 120.0 . .
C46A C45A H45B 120.0 . .
C44A C45A H45B 120.0 . .
C45A C46A C47A 120.0 . .
C45A C46A H46B 120.0 . .
C47A C46A H46B 120.0 . .
C46A C47A N1A 120.0 . .
C46A C47A C48A 124.2(3) . .
N1A C47A C48A 115.8(3) . .
C48 N2 C52 120.0 . .
C48 N2 Nd2 119.0(2) . .
C52 N2 Nd2 119.2(2) . .
C49 C48 N2 120.0 . .
C49 C48 C47 122.5(3) . .
N2 C48 C47 117.5(3) . .
C48 C49 C50 120.0 . .
C48 C49 H49A 120.0 . .
C50 C49 H49A 120.0 . .
C51 C50 C49 120.0 . .
C51 C50 H50A 120.0 . .
C49 C50 H50A 120.0 . .
C50 C51 C52 120.0 . .
C50 C51 H51A 120.0 . .
C52 C51 H51A 120.0 . .
C51 C52 N2 120.0 . .
C51 C52 C53 123.8(3) . .
N2 C52 C53 116.2(3) . .
C52A N2A C48A 121.5(5) . .
C52A N2A Nd2 117.8(4) . .
C48A N2A Nd2 118.4(5) . .
N2A C48A C49A 121.0(6) . .
N2A C48A C47A 118.7(5) . .
C49A C48A C47A 120.4(5) . .
C50A C49A C48A 118.9(6) . .
C50A C49A H49B 120.5 . .
C48A C49A H49B 120.5 . .
C51A C50A C49A 119.3(6) . .
C51A C50A H50B 120.3 . .
C49A C50A H50B 120.3 . .
C50A C51A C52A 119.6(6) . .
C50A C51A H51B 120.2 . .
C52A C51A H51B 120.2 . .
N2A C52A C51A 119.6(6) . .
N2A C52A C53A 120.8(6) . .
C51A C52A C53A 119.5(6) . .
C53 N3 C57 120.0 . .
C53 N3 Nd2 120.9(3) . .
C57 N3 Nd2 119.0(2) . .
N3 C53 C54 120.0 . .
N3 C53 C52 118.1(4) . .
C54 C53 C52 121.9(4) . .
C55 C54 C53 120.0 . .
C55 C54 H54A 120.0 . .
C53 C54 H54A 120.0 . .
C56 C55 C54 120.0 . .
C56 C55 H55A 120.0 . .
C54 C55 H55A 120.0 . .
C55 C56 C57 120.0 . .
C55 C56 H56A 120.0 . .
C57 C56 H56A 120.0 . .
C56 C57 N3 120.0 . .
C56 C57 H57A 120.0 . .
N3 C57 H57A 120.0 . .
C53A N3A C57A 120.0 . .
C53A N3A Nd2 122.8(3) . .
C57A N3A Nd2 117.2(3) . .
C54A C53A N3A 120.0 . .
C54A C53A C52A 125.0(4) . .
N3A C53A C52A 115.0(4) . .
C53A C54A C55A 120.0 . .
C53A C54A H54B 120.0 . .
C55A C54A H54B 120.0 . .
C56A C55A C54A 120.0 . .
C56A C55A H55B 120.0 . .
C54A C55A H55B 120.0 . .
C55A C56A C57A 120.0 . .
C55A C56A H56B 120.0 . .
C57A C56A H56B 120.0 . .
C56A C57A N3A 120.0 . .
C56A C57A H57B 120.0 . .
N3A C57A H57B 120.0 . .
Nd1 O1W H1W1 107.4(7) . .
Nd1 O1W H1W2 107.5(7) . .
H1W1 O1W H1W2 104.7(9) . .

loop_
_geom_bond_atom_site_label_1
_geom_bond_atom_site_label_2
_geom_bond_distance
_geom_bond_site_symmetry_2
Nd1 O9 2.320(2) .
Nd1 O7 2.3507(19) .
Nd1 O2 2.383(2) 2_776
Nd1 O5 2.397(2) .
Nd1 O3 2.407(2) .
Nd1 O4 2.4384(19) 2_776
Nd1 O1 2.492(2) .
Nd1 O4 2.761(2) .
Nd1 O1W 2.755(7) .
Nd1 C1 2.991(3) .
Nd1 Nd1 4.0577(5) 2_776
Nd2 O6 2.3729(19) .
Nd2 O8 2.3733(19) .
Nd2 O10 2.4041(18) .
Nd2 O11 2.4484(18) .
Nd2 O12 2.5221(18) .
Nd2 N3 2.543(3) .
Nd2 N1 2.556(3) .
Nd2 N1A 2.574(3) .
Nd2 N2 2.602(3) .
Nd2 N3A 2.618(3) .
Nd2 N2A 2.705(6) .
Nd2 C36 2.846(3) .
Cl1 C20 1.741(3) .
Cl2 C18 1.739(3) .
Cl3 C41 1.741(3) .
Cl4 C39 1.744(3) .
Cl5 C13 1.735(3) .
Cl6 C11 1.739(3) .
Cl7 C34 1.732(3) .
Cl8A C6 1.740(4) .
Cl8B C6 158(10) .
Cl9A C4 1.836(11) .
Cl9B C4 1.712(5) .
Cl10 C27 1.605(7) .
Cl11 C27 1.783(4) .
Cl12 C25 1.901(6) .
Cl13 C25 1.658(4) .
Cl14 C32 1.823(13) .
Cl15 C32 1.708(6) .
O1 C1 1.241(3) .
O2 C8 1.263(4) .
O2 Nd1 2.383(2) 2_776
O3 C8 1.244(4) .
O4 C1 1.270(3) .
O4 Nd1 2.4383(19) 2_776
O5 C15 1.253(3) .
O6 C15 1.261(3) .
O7 C22 1.251(3) .
O8 C22 1.258(3) .
O9 C29 1.240(4) .
O10 C29 1.251(3) .
O11 C36 1.266(3) .
O12 C36 1.258(3) .
C1 C2 1.508(4) .
C2 C7 1.391(4) .
C2 C3 1.383(4) .
C3 C4 1.390(4) .
C3 H3A 0.9500 .
C4 C5 1.380(5) .
C5 C6 1.377(5) .
C5 H5A 0.9500 .
C6 C7 1.386(4) .
C7 H7A 0.9500 .
C8 C9 1.507(4) .
C9 C10 1.386(4) .
C9 C14 1.382(4) .
C10 C11 1.385(4) .
C10 H10A 0.9500 .
C11 C12 1.380(4) .
C12 C13 1.376(4) .
C12 H12A 0.9500 .
C13 C14 1.387(4) .
C14 H14A 0.9500 .
C15 C16 1.501(4) .
C16 C21 1.385(4) .
C16 C17 1.397(4) .
C17 C18 1.382(4) .
C17 H17A 0.9500 .
C18 C19 1.378(4) .
C19 C20 1.383(4) .
C19 H19A 0.9500 .
C20 C21 1.386(4) .
C21 H21A 0.9500 .
C22 C23 1.505(4) .
C23 C24 1.379(4) .
C23 C28 1.389(4) .
C24 C25 1.384(4) .
C24 H24A 0.9500 .
C25 C26 1.393(5) .
C26 C27 1.376(5) .
C26 H26A 0.9500 .
C27 C28 1.383(4) .
C28 H28A 0.9500 .
C29 C30 1.508(4) .
C30 C31 1.384(4) .
C30 C35 1.387(4) .
C31 C32 1.386(4) .
C31 H31A 0.9500 .
C32 C33 1.375(5) .
C33 C34 1.382(5) .
C33 H33A 0.9500 .
C34 C35 1.381(4) .
C35 H35A 0.9500 .
C36 C37 1.508(3) .
C37 C38 1.394(4) .
C37 C42 1.387(4) .
C38 C39 1.383(4) .
C38 H38A 0.9500 .
C39 C40 1.380(4) .
C40 C41 1.378(4) .
C40 H40A 0.9500 .
C41 C42 1.389(4) .
C42 H42A 0.9500 .
N1 C43 1.3900 .
N1 C47 1.3900 .
C43 C44 1.3900 .
C43 H43A 0.9500 .
C44 C45 1.3900 .
C44 H44A 0.9500 .
C45 C46 1.3900 .
C45 H45A 0.9500 .
C46 C47 1.3900 .
C46 H46A 0.9500 .
C47 C48 1.427(4) .
N1A C43A 1.3900 .
N1A C47A 1.3900 .
C43A C44A 1.3900 .
C43A H43B 0.9500 .
C44A C45A 1.3900 .
C44A H44B 0.9500 .
C45A C46A 1.3900 .
C45A H45B 0.9500 .
C46A C47A 1.3900 .
C46A H46B 0.9500 .
C47A C48A 1.434(6) .
N2 C48 1.3900 .
N2 C52 1.3900 .
C48 C49 1.3900 .
C49 C50 1.3900 .
C49 H49A 0.9500 .
C50 C51 1.3900 .
C50 H50A 0.9500 .
C51 C52 1.3900 .
C51 H51A 0.9500 .
C52 C53 1.428(4) .
N2A C52A 1.334(9) .
N2A C48A 1.341(8) .
C48A C49A 1.408(8) .
C49A C50A 1.382(9) .
C49A H49B 0.9500 .
C50A C51A 1.383(9) .
C50A H50B 0.9500 .
C51A C52A 1.423(9) .
C51A H51B 0.9500 .
C52A C53A 1.432(7) .
N3 C53 1.3900 .
N3 C57 1.3900 .
C53 C54 1.3900 .
C54 C55 1.3900 .
C54 H54A 0.9500 .
C55 C56 1.3900 .
C55 H55A 0.9500 .
C56 C57 1.3900 .
C56 H56A 0.9500 .
C57 H57A 0.9500 .
N3A C53A 1.3900 .
N3A C57A 1.3900 .
C53A C54A 1.3900 .
C54A C55A 1.3900 .
C54A H54B 0.9500 .
C55A C56A 1.3900 .
C55A H55B 0.9500 .
C56A C57A 1.3900 .
C56A H56B 0.9500 .
C57A H57B 0.9500 .
O1W H1W1 0.819(5) .
O1W H1W2 0.819(5) .

loop_
_geom_hbond_atom_site_label_D
_geom_hbond_atom_site_label_H
_geom_hbond_atom_site_label_A
_geom_hbond_distance_DH
_geom_hbond_distance_HA
_geom_hbond_distance_DA
_geom_hbond_angle_DHA
_geom_hbond_site_symmetry_A
C7 H7A O1W 0.95 2.49 3.434(8) 171.0 2_776
C21 H21A O11 0.95 2.35 3.292(3) 168.8 .
C24 H24A O2 0.95 2.66 3.606(4) 172.7 2_776
C33 H33A Cl5 0.95 2.81 3.747(3) 167.9 2_775
C38 H38A Cl1 0.95 2.88 3.747(3) 152.0 .
C42 H42A Cl2 0.95 2.87 3.724(3) 149.4 1_455
C43 H43A O6 0.95 2.39 2.938(4) 116.6 .
C57 H57A O8 0.95 2.41 3.067(4) 126.0 .
C57A H57B O8 0.95 2.24 2.879(5) 123.6 .

loop_
_geom_torsion_atom_site_label_1
_geom_torsion_atom_site_label_2
_geom_torsion_atom_site_label_3
_geom_torsion_atom_site_label_4
_geom_torsion
_geom_torsion_site_symmetry_1
Nd1 O1 C1 O4 4.0(4) .
Nd1 O1 C1 C2 -178.7(3) .
Nd1 O4 C1 O1 -124.9(5) 2_776
Nd1 O4 C1 O1 -3.5(4) .
Nd1 O4 C1 C2 57.9(7) 2_776
Nd1 O4 C1 C2 179.2(3) .
Nd1 O4 C1 Nd1 -121.3(6) 2_776
O1 C1 C2 C7 -157.3(3) .
O4 C1 C2 C7 20.1(5) .
O1 C1 C2 C3 19.2(5) .
O4 C1 C2 C3 -163.5(3) .
C7 C2 C3 C4 -0.3(5) .
C1 C2 C3 C4 -176.7(3) .
C2 C3 C4 C5 0.6(5) .
C2 C3 C4 Cl9B -175.7(4) .
C2 C3 C4 Cl9A 167.8(4) .
C3 C4 C5 C6 0.3(5) .
Cl9B C4 C5 C6 176.6(4) .
Cl9A C4 C5 C6 -165.7(5) .
C4 C5 C6 C7 -1.4(5) .
C4 C5 C6 Cl8B -19(100) .
C4 C5 C6 Cl8A 178.6(3) .
C5 C6 C7 C2 1.7(5) .
Cl8B C6 C7 C2 13(100) .
Cl8A C6 C7 C2 -178.3(3) .
C3 C2 C7 C6 -0.8(5) .
C1 C2 C7 C6 175.5(3) .
Nd1 O3 C8 O2 1.2(7) .
Nd1 O3 C8 C9 -177.9(2) .
Nd1 O2 C8 O3 1.5(7) 2_776
Nd1 O2 C8 C9 -179.4(3) 2_776
O3 C8 C9 C10 -8.7(5) .
O2 C8 C9 C10 172.1(3) .
O3 C8 C9 C14 170.6(3) .
O2 C8 C9 C14 -8.6(5) .
C14 C9 C10 C11 1.4(5) .
C8 C9 C10 C11 -179.3(3) .
C9 C10 C11 C12 -2.1(5) .
C9 C10 C11 Cl6 177.8(2) .
C10 C11 C12 C13 1.2(5) .
Cl6 C11 C12 C13 -178.8(2) .
C11 C12 C13 C14 0.5(5) .
C11 C12 C13 Cl5 179.8(2) .
C12 C13 C14 C9 -1.2(5) .
Cl5 C13 C14 C9 179.5(2) .
C10 C9 C14 C13 0.2(5) .
C8 C9 C14 C13 -179.1(3) .
Nd1 O5 C15 O6 28.3(6) .
Nd1 O5 C15 C16 -152.4(3) .
Nd2 O6 C15 O5 -39.3(17) .
Nd2 O6 C15 C16 141.5(12) .
O5 C15 C16 C21 166.7(3) .
O6 C15 C16 C21 -14.0(5) .
O5 C15 C16 C17 -12.7(5) .
O6 C15 C16 C17 166.7(3) .
C21 C16 C17 C18 1.7(4) .
C15 C16 C17 C18 -178.9(3) .
C16 C17 C18 C19 -1.6(4) .
C16 C17 C18 Cl2 176.6(2) .
C17 C18 C19 C20 0.0(4) .
Cl2 C18 C19 C20 -178.2(2) .
C18 C19 C20 C21 1.5(4) .
C18 C19 C20 Cl1 -178.5(2) .
C19 C20 C21 C16 -1.4(5) .
Cl1 C20 C21 C16 178.7(2) .
C17 C16 C21 C20 -0.3(5) .
C15 C16 C21 C20 -179.6(3) .
Nd2 O8 C22 O7 40.5(4) .
Nd2 O8 C22 C23 -139.9(2) .
Nd1 O7 C22 O8 -63.5(9) .
Nd1 O7 C22 C23 116.9(7) .
O8 C22 C23 C24 153.9(3) .
O7 C22 C23 C24 -26.5(4) .
O8 C22 C23 C28 -24.9(4) .
O7 C22 C23 C28 154.7(3) .
C28 C23 C24 C25 2.3(5) .
C22 C23 C24 C25 -176.6(3) .
C23 C24 C25 C26 -1.5(6) .
C23 C24 C25 Cl13 165.4(4) .
C23 C24 C25 Cl12 -169.7(3) .
C24 C25 C26 C27 -0.6(6) .
Cl13 C25 C26 C27 -168.8(3) .
Cl12 C25 C26 C27 166.2(4) .
C25 C26 C27 C28 2.1(6) .
C25 C26 C27 Cl10 169.6(4) .
C25 C26 C27 Cl11 -175.3(3) .
C26 C27 C28 C23 -1.3(5) .
Cl10 C27 C28 C23 -165.7(5) .
Cl11 C27 C28 C23 176.2(3) .
C24 C23 C28 C27 -0.9(5) .
C22 C23 C28 C27 177.9(3) .
Nd1 O9 C29 O10 -55.9(8) .
Nd1 O9 C29 C30 125.9(5) .
Nd2 O10 C29 O9 -38.2(5) .
Nd2 O10 C29 C30 140.1(2) .
O9 C29 C30 C31 6.4(5) .
O10 C29 C30 C31 -172.0(3) .
O9 C29 C30 C35 -175.1(3) .
O10 C29 C30 C35 6.5(4) .
C35 C30 C31 C32 -2.5(5) .
C29 C30 C31 C32 176.0(3) .
C30 C31 C32 C33 2.0(5) .
C30 C31 C32 Cl15 179.0(5) .
C30 C31 C32 Cl14 -169.8(6) .
C31 C32 C33 C34 0.2(5) .
Cl15 C32 C33 C34 -176.9(5) .
Cl14 C32 C33 C34 171.2(7) .
C32 C33 C34 C35 -2.0(5) .
C32 C33 C34 Cl7 177.7(3) .
C33 C34 C35 C30 1.5(5) .
Cl7 C34 C35 C30 -178.2(2) .
C31 C30 C35 C34 0.8(5) .
C29 C30 C35 C34 -177.7(3) .
Nd2 O12 C36 O11 -1.4(3) .
Nd2 O12 C36 C37 177.6(2) .
Nd2 O11 C36 O12 1.4(3) .
Nd2 O11 C36 C37 -177.5(2) .
O12 C36 C37 C38 173.2(3) .
O11 C36 C37 C38 -7.8(4) .
O12 C36 C37 C42 -9.1(4) .
O11 C36 C37 C42 169.8(3) .
C42 C37 C38 C39 -1.0(4) .
C36 C37 C38 C39 176.7(3) .
C37 C38 C39 C40 -0.4(5) .
C37 C38 C39 Cl4 -179.6(2) .
C38 C39 C40 C41 1.8(5) .
Cl4 C39 C40 C41 -179.0(2) .
C39 C40 C41 C42 -1.9(5) .
C39 C40 C41 Cl3 178.2(2) .
C40 C41 C42 C37 0.5(4) .
Cl3 C41 C42 C37 -179.6(2) .
C38 C37 C42 C41 1.0(4) .
C36 C37 C42 C41 -176.7(3) .
C47 N1 C43 C44 0.0 .
Nd2 N1 C43 C44 175.3(3) .
N1 C43 C44 C45 0.0 .
C43 C44 C45 C46 0.0 .
C44 C45 C46 C47 0.0 .
C45 C46 C47 N1 0.0 .
C45 C46 C47 C48 179.6(4) .
C43 N1 C47 C46 0.0 .
Nd2 N1 C47 C46 -175.1(3) .
C43 N1 C47 C48 -179.7(4) .
Nd2 N1 C47 C48 5.3(4) .
C47A N1A C43A C44A 0.0 .
Nd2 N1A C43A C44A 176.7(3) .
N1A C43A C44A C45A 0.0 .
C43A C44A C45A C46A 0.0 .
C44A C45A C46A C47A 0.0 .
C45A C46A C47A N1A 0.0 .
C45A C46A C47A C48A -179.4(5) .
C43A N1A C47A C46A 0.0 .
Nd2 N1A C47A C46A -176.4(3) .
C43A N1A C47A C48A 179.5(5) .
Nd2 N1A C47A C48A 3.0(4) .
C52 N2 C48 C49 0.0 .
Nd2 N2 C48 C49 -164.4(4) .
C52 N2 C48 C47 -179.5(4) .
Nd2 N2 C48 C47 16.1(4) .
C46 C47 C48 C49 -13.1(6) .
N1 C47 C48 C49 166.5(3) .
C46 C47 C48 N2 166.4(3) .
N1 C47 C48 N2 -14.0(4) .
N2 C48 C49 C50 0.0 .
C47 C48 C49 C50 179.5(4) .
C48 C49 C50 C51 0.0 .
C49 C50 C51 C52 0.0 .
C50 C51 C52 N2 0.0 .
C50 C51 C52 C53 -179.4(6) .
C48 N2 C52 C51 0.0 .
Nd2 N2 C52 C51 164.4(4) .
C48 N2 C52 C53 179.5(6) .
Nd2 N2 C52 C53 -16.2(4) .
C52A N2A C48A C49A -0.2(9) .
Nd2 N2A C48A C49A -163.0(5) .
C52A N2A C48A C47A 179.7(6) .
Nd2 N2A C48A C47A 16.9(7) .
C46A C47A C48A N2A 166.0(5) .
N1A C47A C48A N2A -13.4(7) .
C46A C47A C48A C49A -14.0(7) .
N1A C47A C48A C49A 166.5(5) .
N2A C48A C49A C50A 0.3(9) .
C47A C48A C49A C50A -179.6(6) .
C48A C49A C50A C51A 0.4(10) .
C49A C50A C51A C52A -1.2(10) .
C48A N2A C52A C51A -0.5(9) .
Nd2 N2A C52A C51A 162.3(6) .
C48A N2A C52A C53A 179.3(8) .
Nd2 N2A C52A C53A -17.9(8) .
C50A C51A C52A N2A 1.2(9) .
C50A C51A C52A C53A -178.6(7) .
C57 N3 C53 C54 0.0 .
Nd2 N3 C53 C54 177.0(5) .
C57 N3 C53 C52 177.5(6) .
Nd2 N3 C53 C52 -5.5(4) .
C51 C52 C53 N3 -166.4(3) .
N2 C52 C53 N3 14.2(5) .
C51 C52 C53 C54 11.1(8) .
N2 C52 C53 C54 -168.3(3) .
N3 C53 C54 C55 0.0 .
C52 C53 C54 C55 -177.4(6) .
C53 C54 C55 C56 0.0 .
C54 C55 C56 C57 0.0 .
C55 C56 C57 N3 0.0 .
C53 N3 C57 C56 0.0 .
Nd2 N3 C57 C56 -177.0(5) .
C57A N3A C53A C54A 0.0 .
Nd2 N3A C53A C54A 178.7(5) .
C57A N3A C53A C52A -179.2(7) .
Nd2 N3A C53A C52A -0.5(5) .
N2A C52A C53A C54A -166.7(5) .
C51A C52A C53A C54A 13.1(10) .
N2A C52A C53A N3A 12.5(8) .
C51A C52A C53A N3A -167.7(5) .
N3A C53A C54A C55A 0.0 .
C52A C53A C54A C55A 179.2(7) .
C53A C54A C55A C56A 0.0 .
C54A C55A C56A C57A 0.0 .
C55A C56A C57A N3A 0.0 .
C53A N3A C57A C56A 0.0 .
Nd2 N3A C57A C56A -178.8(5) .
